data_1506903
loop_
_publ_author_name
'Lovely, Carl J.'
'Du, Hongwang'
'He, Yong'
'Rasika Dias, H. V.'

_publ_section_title
;
 Oxidative rearrangement of imidazoles with dimethyldioxirane.
;
_journal_issue 5
_journal_name_full 'Organic letters'
_journal_page_first 735
_journal_page_last 738
_journal_paper_doi 10.1021/ol036403w
_journal_volume 6
_journal_year 2004
_chemical_formula_sum 'C22 H19 N3 O3'
_chemical_formula_weight 373.40
_chemical_name_systematic
; 
 ? 
;
_space_group_IT_number 9
_symmetry_cell_setting monoclinic
_symmetry_space_group_name_Hall 'C -2yc'
_symmetry_space_group_name_H-M 'C 1 c 1'
_atom_sites_solution_hydrogens geom
_atom_sites_solution_primary direct
_atom_sites_solution_secondary difmap
_audit_creation_method SHELXL-97
_cell_angle_alpha 90.00
_cell_angle_beta 119.267(9)
_cell_angle_gamma 90.00
_cell_formula_units_Z 4
_cell_length_a 16.9447(14)
_cell_length_b 10.3611(14)
_cell_length_c 12.0903(15)
_cell_measurement_reflns_used 24
_cell_measurement_temperature 298(2)
_cell_measurement_theta_max 12.46
_cell_measurement_theta_min 4.65
_cell_volume 1851.7(4)
_computing_cell_refinement 'Bruker XSCANS'
_computing_data_collection 'Bruker XSCANS'
_computing_data_reduction 'Bruker SHELXTL'
_computing_molecular_graphics 'Bruker SHELXTL'
_computing_publication_material 'Bruker SHELXTL'
_computing_structure_refinement 'SHELXL-97 (Sheldrick, 1997)'
_computing_structure_solution 'SHELXS-97 (Sheldrick, 1990)'
_diffrn_ambient_temperature 298(2)
_diffrn_measured_fraction_theta_full 0.976
_diffrn_measured_fraction_theta_max 0.976
_diffrn_measurement_device_type 'Bruker P4'
_diffrn_measurement_method '\w scans'
_diffrn_radiation_monochromator graphite
_diffrn_radiation_source 'fine-focus sealed tube'
_diffrn_radiation_type MoK\a
_diffrn_radiation_wavelength 0.71073
_diffrn_reflns_av_R_equivalents 0.0153
_diffrn_reflns_av_sigmaI/netI 0.0262
_diffrn_reflns_limit_h_max 1
_diffrn_reflns_limit_h_min -18
_diffrn_reflns_limit_k_max 11
_diffrn_reflns_limit_k_min -1
_diffrn_reflns_limit_l_max 12
_diffrn_reflns_limit_l_min -11
_diffrn_reflns_number 1487
_diffrn_reflns_theta_full 22.50
_diffrn_reflns_theta_max 22.50
_diffrn_reflns_theta_min 2.63
_diffrn_standards_interval_count 97
_diffrn_standards_number 3
_exptl_absorpt_coefficient_mu 0.091
_exptl_absorpt_correction_type none
_exptl_crystal_colour Colorless
_exptl_crystal_density_diffrn 1.339
_exptl_crystal_density_method 'not measured'
_exptl_crystal_description rods
_exptl_crystal_F_000 784
_exptl_crystal_size_max 0.61
_exptl_crystal_size_mid 0.48
_exptl_crystal_size_min 0.39
_refine_diff_density_max 0.085
_refine_diff_density_min -0.119
_refine_diff_density_rms 0.025
_refine_ls_abs_structure_details 'Flack H D (1983), Acta Cryst. A39, 876-881'
_refine_ls_abs_structure_Flack -0.2(14)
_refine_ls_extinction_method none
_refine_ls_goodness_of_fit_ref 1.043
_refine_ls_hydrogen_treatment mixed
_refine_ls_matrix_type full
_refine_ls_number_parameters 253
_refine_ls_number_reflns 1305
_refine_ls_number_restraints 2
_refine_ls_restrained_S_all 1.042
_refine_ls_R_factor_all 0.0284
_refine_ls_R_factor_gt 0.0266
_refine_ls_shift/su_max 0.000
_refine_ls_shift/su_mean 0.000
_refine_ls_structure_factor_coef Fsqd
_refine_ls_weighting_details 'calc w=1/[\s^2^(Fo^2^)+(0.0432P)^2^+0.2437P] where P=(Fo^2^+2Fc^2^)/3'
_refine_ls_weighting_scheme calc
_refine_ls_wR_factor_gt 0.0679
_refine_ls_wR_factor_ref 0.0692
_reflns_number_gt 1252
_reflns_number_total 1305
_reflns_threshold_expression >2sigma(I)
_cod_data_source_file ol036403wsi20040123_012130.cif
_cod_data_source_block rd288
_cod_depositor_comments
;
The following automatic conversions were performed:

'_symmetry_cell_setting' value 'Monoclinic' changed to 'monoclinic'
according to /home/saulius/struct/CIF-dictionaries/cif_core.dic
dictionary named 'cif_core.dic' version 2.4.1 from 2010-06-29.

Automatic conversion script
Id: cif_fix_values 1715 2011-07-08 13:25:40Z adriana 
;
_cod_original_sg_symbol_H-M Cc
_cod_database_code 1506903

loop_
_symmetry_equiv_pos_as_xyz
'x, y, z'
'x, -y, z+1/2'
'x+1/2, y+1/2, z'
'x+1/2, -y+1/2, z+1/2'

loop_
_atom_site_label
_atom_site_type_symbol
_atom_site_fract_x
_atom_site_fract_y
_atom_site_fract_z
_atom_site_U_iso_or_equiv
_atom_site_adp_type
_atom_site_occupancy
_atom_site_symmetry_multiplicity
_atom_site_calc_flag
_atom_site_refinement_flags
O1 O -0.26334(13) -0.1005(2) -0.31236(18) 0.0542(5) Uani 1 1 d .
O2 O -0.03994(15) -0.1246(2) 0.04192(19) 0.0582(6) Uani 1 1 d .
O3 O 0.10631(14) 0.2439(2) 0.04278(18) 0.0599(6) Uani 1 1 d .
N1 N -0.27801(15) -0.0116(2) -0.1494(2) 0.0451(6) Uani 1 1 d .
N2 N -0.16303(17) 0.1329(2) -0.0644(2) 0.0486(6) Uani 1 1 d .
N3 N 0.05158(14) 0.0497(2) 0.06865(19) 0.0410(5) Uani 1 1 d .
C1 C -0.2290(2) 0.0814(3) -0.0581(3) 0.0516(8) Uani 1 1 d .
H1A H -0.2437 0.1046 0.0040 0.062 Uiso 1 1 calc R
C2 C -0.23937(18) -0.0250(3) -0.2237(2) 0.0411(6) Uani 1 1 d .
C3 C -0.16329(17) 0.0725(3) -0.1744(2) 0.0412(7) Uani 1 1 d .
C4 C -0.06914(18) 0.0157(3) -0.1355(2) 0.0416(6) Uani 1 1 d .
H4A H -0.0732 -0.0519 -0.1948 0.050 Uiso 1 1 calc R
C5 C -0.02068(19) -0.0326(3) -0.0015(3) 0.0423(7) Uani 1 1 d .
C6 C 0.05500(18) 0.1533(3) -0.0029(3) 0.0431(7) Uani 1 1 d .
C7 C -0.01287(18) 0.1308(3) -0.1390(2) 0.0434(7) Uani 1 1 d .
H7A H 0.0183 0.1068 -0.1862 0.052 Uiso 1 1 calc R
C8 C -0.07956(19) 0.2410(3) -0.2077(3) 0.0542(8) Uani 1 1 d .
H8A H -0.0754 0.3070 -0.1481 0.065 Uiso 1 1 calc R
H8B H -0.0677 0.2801 -0.2710 0.065 Uiso 1 1 calc R
C9 C -0.17253(19) 0.1771(3) -0.2699(3) 0.0533(7) Uani 1 1 d .
H9A H -0.1867 0.1393 -0.3509 0.064 Uiso 1 1 calc R
H9B H -0.2193 0.2387 -0.2826 0.064 Uiso 1 1 calc R
C10 C -0.3576(2) -0.0806(3) -0.1624(3) 0.0542(8) Uani 1 1 d .
H10A H -0.3421 -0.1231 -0.0828 0.065 Uiso 1 1 calc R
H10B H -0.3744 -0.1469 -0.2268 0.065 Uiso 1 1 calc R
C11 C -0.43723(19) 0.0064(3) -0.1979(3) 0.0417(7) Uani 1 1 d .
C12 C -0.4572(2) 0.0521(3) -0.1090(3) 0.0526(8) Uani 1 1 d .
H12A H -0.4201 0.0307 -0.0243 0.063 Uiso 1 1 calc R
C13 C -0.5318(3) 0.1299(3) -0.1424(4) 0.0660(9) Uani 1 1 d .
H13A H -0.5444 0.1607 -0.0804 0.079 Uiso 1 1 calc R
C14 C -0.5869(2) 0.1614(3) -0.2663(4) 0.0722(11) Uani 1 1 d .
H14A H -0.6378 0.2122 -0.2893 0.087 Uiso 1 1 calc R
C15 C -0.5671(2) 0.1185(4) -0.3568(3) 0.0707(10) Uani 1 1 d .
H15A H -0.6037 0.1416 -0.4413 0.085 Uiso 1 1 calc R
C16 C -0.4932(2) 0.0412(3) -0.3228(3) 0.0565(8) Uani 1 1 d .
H16A H -0.4804 0.0116 -0.3850 0.068 Uiso 1 1 calc R
C17 C 0.11140(18) 0.0351(3) 0.2032(2) 0.0426(7) Uani 1 1 d .
C18 C 0.1677(2) -0.0713(3) 0.2451(3) 0.0553(8) Uani 1 1 d .
H18A H 0.1686 -0.1305 0.1879 0.066 Uiso 1 1 calc R
C19 C 0.2232(2) -0.0876(4) 0.3755(3) 0.0684(10) Uani 1 1 d .
H19A H 0.2619 -0.1582 0.4062 0.082 Uiso 1 1 calc R
C20 C 0.2208(2) 0.0006(4) 0.4584(3) 0.0730(11) Uani 1 1 d .
H20A H 0.2571 -0.0114 0.5452 0.088 Uiso 1 1 calc R
C21 C 0.1655(3) 0.1058(4) 0.4145(3) 0.0703(10) Uani 1 1 d .
H21A H 0.1652 0.1657 0.4716 0.084 Uiso 1 1 calc R
C22 C 0.1103(2) 0.1236(3) 0.2866(3) 0.0542(8) Uani 1 1 d .
H22A H 0.0725 0.1952 0.2568 0.065 Uiso 1 1 calc R

loop_
_atom_site_aniso_label
_atom_site_aniso_U_11
_atom_site_aniso_U_22
_atom_site_aniso_U_33
_atom_site_aniso_U_23
_atom_site_aniso_U_13
_atom_site_aniso_U_12
O1 0.0486(12) 0.0700(13) 0.0446(11) -0.0155(11) 0.0233(10) -0.0168(11)
O2 0.0619(14) 0.0531(13) 0.0551(13) 0.0037(10) 0.0252(11) -0.0139(11)
O3 0.0516(12) 0.0659(14) 0.0491(12) 0.0042(10) 0.0143(10) -0.0231(12)
N1 0.0423(14) 0.0532(14) 0.0478(14) -0.0024(12) 0.0283(12) -0.0045(12)
N2 0.0459(14) 0.0568(14) 0.0443(13) -0.0096(11) 0.0228(12) 0.0000(12)
N3 0.0353(12) 0.0465(13) 0.0386(12) 0.0025(10) 0.0160(11) -0.0040(11)
C1 0.058(2) 0.0588(19) 0.0461(17) -0.0020(15) 0.0317(15) 0.0099(16)
C2 0.0365(14) 0.0523(16) 0.0343(15) 0.0000(14) 0.0172(13) -0.0005(13)
C3 0.0350(15) 0.0524(16) 0.0372(15) -0.0043(12) 0.0186(13) -0.0037(13)
C4 0.0384(15) 0.0497(15) 0.0396(15) -0.0051(13) 0.0213(13) -0.0050(13)
C5 0.0410(16) 0.0431(16) 0.0458(16) -0.0005(13) 0.0235(14) -0.0030(13)
C6 0.0351(15) 0.0523(16) 0.0453(16) 0.0038(14) 0.0223(14) -0.0022(14)
C7 0.0365(15) 0.0566(17) 0.0407(15) 0.0012(13) 0.0216(13) -0.0049(13)
C8 0.0453(17) 0.0578(18) 0.0505(17) 0.0099(15) 0.0163(15) -0.0061(15)
C9 0.0424(16) 0.0634(19) 0.0469(16) 0.0085(15) 0.0163(14) 0.0022(16)
C10 0.0521(19) 0.0502(17) 0.072(2) 0.0114(15) 0.0398(17) 0.0015(15)
C11 0.0401(15) 0.0435(14) 0.0466(17) 0.0030(13) 0.0252(14) -0.0073(13)
C12 0.0483(18) 0.0674(19) 0.0441(17) 0.0029(15) 0.0241(15) 0.0014(16)
C13 0.062(2) 0.065(2) 0.082(3) -0.0108(19) 0.044(2) 0.0000(18)
C14 0.0430(19) 0.0549(18) 0.107(3) 0.014(2) 0.028(2) 0.0062(16)
C15 0.050(2) 0.083(2) 0.058(2) 0.0204(18) 0.0099(18) -0.0076(19)
C16 0.057(2) 0.073(2) 0.0427(18) -0.0003(16) 0.0261(16) -0.0124(18)
C17 0.0352(14) 0.0486(16) 0.0398(16) 0.0054(13) 0.0150(13) -0.0028(13)
C18 0.0507(18) 0.0601(19) 0.055(2) 0.0049(15) 0.0260(17) 0.0044(16)
C19 0.048(2) 0.077(2) 0.062(2) 0.023(2) 0.0131(18) 0.0019(18)
C20 0.063(2) 0.089(3) 0.0430(19) 0.006(2) 0.0075(17) -0.027(2)
C21 0.087(3) 0.069(2) 0.0471(18) -0.0038(18) 0.0264(19) -0.022(2)
C22 0.0611(19) 0.0523(17) 0.0493(18) -0.0007(14) 0.0272(16) -0.0050(16)

loop_
_atom_type_symbol
_atom_type_description
_atom_type_scat_dispersion_real
_atom_type_scat_dispersion_imag
_atom_type_scat_source
C C 0.0033 0.0016 'International Tables Vol C Tables 4.2.6.8 and 6.1.1.4'
H H 0.0000 0.0000 'International Tables Vol C Tables 4.2.6.8 and 6.1.1.4'
N N 0.0061 0.0033 'International Tables Vol C Tables 4.2.6.8 and 6.1.1.4'
O O 0.0106 0.0060 'International Tables Vol C Tables 4.2.6.8 and 6.1.1.4'

loop_
_geom_angle_atom_site_label_1
_geom_angle_atom_site_label_2
_geom_angle_atom_site_label_3
_geom_angle
C2 N1 C1 107.7(2)
C2 N1 C10 126.7(2)
C1 N1 C10 125.7(2)
C1 N2 C3 105.1(2)
C5 N3 C6 112.6(2)
C5 N3 C17 123.2(2)
C6 N3 C17 124.0(2)
N2 C1 N1 116.3(2)
O1 C2 N1 125.9(3)
O1 C2 C3 128.8(2)
N1 C2 C3 105.4(2)
N2 C3 C2 105.5(2)
N2 C3 C9 109.6(2)
C2 C3 C9 114.9(2)
N2 C3 C4 110.0(2)
C2 C3 C4 114.9(2)
C9 C3 C4 102.0(2)
C5 C4 C7 105.6(2)
C5 C4 C3 113.2(2)
C7 C4 C3 105.0(2)
O2 C5 N3 124.3(2)
O2 C5 C4 127.7(3)
N3 C5 C4 108.0(2)
O3 C6 N3 123.3(2)
O3 C6 C7 128.0(3)
N3 C6 C7 108.6(2)
C6 C7 C8 116.5(2)
C6 C7 C4 104.1(2)
C8 C7 C4 106.8(2)
C9 C8 C7 104.7(2)
C8 C9 C3 103.6(2)
N1 C10 C11 112.9(2)
C12 C11 C16 118.0(3)
C12 C11 C10 121.3(3)
C16 C11 C10 120.7(3)
C11 C12 C13 121.2(3)
C14 C13 C12 119.8(3)
C13 C14 C15 120.0(3)
C14 C15 C16 119.8(3)
C15 C16 C11 121.3(3)
C22 C17 C18 121.3(3)
C22 C17 N3 120.3(3)
C18 C17 N3 118.4(3)
C17 C18 C19 118.3(3)
C20 C19 C18 120.0(3)
C21 C20 C19 120.6(3)
C20 C21 C22 120.4(4)
C17 C22 C21 119.5(3)

loop_
_geom_bond_atom_site_label_1
_geom_bond_atom_site_label_2
_geom_bond_distance
O1 C2 1.224(3)
O2 C5 1.208(3)
O3 C6 1.213(3)
N1 C2 1.353(4)
N1 C1 1.393(4)
N1 C10 1.465(4)
N2 C1 1.275(4)
N2 C3 1.468(4)
N3 C5 1.389(3)
N3 C6 1.397(4)
N3 C17 1.443(3)
C2 C3 1.513(4)
C3 C9 1.534(4)
C3 C4 1.543(4)
C4 C5 1.500(4)
C4 C7 1.540(4)
C6 C7 1.495(4)
C7 C8 1.534(4)
C8 C9 1.526(4)
C10 C11 1.501(4)
C11 C12 1.361(4)
C11 C16 1.382(4)
C12 C13 1.383(5)
C13 C14 1.362(5)
C14 C15 1.366(6)
C15 C16 1.369(5)
C17 C22 1.371(4)
C17 C18 1.381(4)
C18 C19 1.396(4)
C19 C20 1.372(6)
C20 C21 1.364(5)
C21 C22 1.374(5)
